data_7220273
loop_
_publ_author_name
'Helttunen, Kaisa'
'Tero, Tiia-Riikka'
'Nissinen, Maija'

_publ_section_title
;
 Influence of lower rim C-methyl group on crystal forms and metal
 complexation of resorcinarene bis-crown-5
;
_journal_issue 19
_journal_name_full CrystEngComm
_journal_page_first 3667
_journal_paper_doi 10.1039/C5CE00311C
_journal_volume 17
_journal_year 2015
_chemical_formula_moiety 'C52 H68 O14, C H2 Cl2, C H4 O'
_chemical_formula_sum 'C54 H74 Cl2 O15'
_chemical_formula_weight 1034.03
_chemical_name_common 'C-methyl tetramethoxy resorcinarene bis-crown-5 dichloromethane methanol solvate'
_chemical_name_systematic 'C-methyl tetramethoxy resorcinarene bis-crown-5 dichloromethane methanol solvate'
_space_group_crystal_system monoclinic
_space_group_IT_number 14
_space_group_name_Hall '-P 2ybc'
_space_group_name_H-M_alt 'P 1 21/c 1'
_symmetry_space_group_name_Hall '-P 2ybc'
_symmetry_space_group_name_H-M 'P 1 21/c 1'
_atom_sites_solution_hydrogens geom
_atom_sites_solution_primary iterative
_audit_creation_date 2014-01-29
_audit_creation_method
;
  Olex2 1.2
  (compiled Apr 23 2013 17:59:47, GUI svn.r4466)
;
_audit_update_record
;
2015-01-05 deposited with the CCDC.
2015-04-10 downloaded from the CCDC.
;
_cell_angle_alpha 90
_cell_angle_beta 102.1831(17)
_cell_angle_gamma 90
_cell_formula_units_Z 4
_cell_length_a 17.9718(4)
_cell_length_b 19.3215(3)
_cell_length_c 15.5981(2)
_cell_measurement_reflns_used 8086
_cell_measurement_temperature 123.01(10)
_cell_measurement_theta_max 73.8090
_cell_measurement_theta_min 4.0930
_cell_volume 5294.33(16)
_computing_cell_refinement
;
CrysAlisPro, Agilent Technologies,
Version 1.171.36.32 (release 02-08-2013 CrysAlis171 .NET)
(compiled Aug  2 2013,16:46:58)
;
_computing_data_collection
;
CrysAlisPro, Agilent Technologies,
Version 1.171.36.32 (release 02-08-2013 CrysAlis171 .NET)
(compiled Aug  2 2013,16:46:58)
;
_computing_data_reduction
;
CrysAlisPro, Agilent Technologies,
Version 1.171.36.32 (release 02-08-2013 CrysAlis171 .NET)
(compiled Aug  2 2013,16:46:58)
;
_computing_molecular_graphics
;
O. V. Dolomanov, L. J. Bourhis, R. J. Gildea, J. A. K. Howard and H. Puschmann,
OLEX2: a complete structure solution, refinement and analysis program.
J. Appl. Cryst. (2009). 42, 339-341.
;
_computing_publication_material
;
O. V. Dolomanov, L. J. Bourhis, R. J. Gildea, J. A. K. Howard and H. Puschmann,
OLEX2: a complete structure solution, refinement and analysis program.
J. Appl. Cryst. (2009). 42, 339-341.
;
_computing_structure_refinement
;
SHELXL, G.M. Sheldrick, Acta Cryst.
(2008). A64, 112-122
;
_computing_structure_solution
;
olex2.solve (L.J. Bourhis, O.V. Dolomanov, R.J. Gildea, J.A.K. Howard,
H. Puschmann, in preparation, 2011)
;
_diffrn_ambient_temperature 123.01(10)
_diffrn_detector_area_resol_mean 5.1977
_diffrn_measured_fraction_theta_full 0.9834
_diffrn_measured_fraction_theta_max 0.9464
_diffrn_measurement_details
;
  1 omega  -49.00   33.00   1.0000   12.5000
omega____ theta____ kappa____ phi______ frames
    -      -41.4013   37.0000  -30.0000 82

  2 omega  -74.00   35.00   1.0000   12.5000
omega____ theta____ kappa____ phi______ frames
    -      -41.4013   77.0000 -150.0000 109

  3 omega   30.00   91.00   1.0000   85.0000
omega____ theta____ kappa____ phi______ frames
    -      106.6601  -30.0000   30.0000 61

  4 omega   41.00  117.00   1.0000   85.0000
omega____ theta____ kappa____ phi______ frames
    -      106.6601 -125.0000  -90.0000 76

  5 omega   40.00  105.00   1.0000   85.0000
omega____ theta____ kappa____ phi______ frames
    -      106.6601  -94.0000   90.0000 65

  6 omega   38.00   91.00   1.0000   85.0000
omega____ theta____ kappa____ phi______ frames
    -      106.6601  -30.0000  -30.0000 53

  7 omega   30.00   77.00   1.0000   85.0000
omega____ theta____ kappa____ phi______ frames
    -      106.6601  -30.0000  -60.0000 47

  8 omega   94.00  174.00   1.0000   85.0000
omega____ theta____ kappa____ phi______ frames
    -      106.6601  125.0000   90.0000 80
;
_diffrn_measurement_device_type 'SuperNova, Dual, Cu at zero, Atlas'
_diffrn_measurement_method '\w scans'
_diffrn_orient_matrix_UB_11 -0.0559783000
_diffrn_orient_matrix_UB_12 -0.0612090000
_diffrn_orient_matrix_UB_13 -0.0165320000
_diffrn_orient_matrix_UB_21 0.0667566000
_diffrn_orient_matrix_UB_22 -0.0502248000
_diffrn_orient_matrix_UB_23 0.0003525000
_diffrn_orient_matrix_UB_31 0.0092459000
_diffrn_orient_matrix_UB_32 -0.0099637000
_diffrn_orient_matrix_UB_33 0.0996990000
_diffrn_radiation_monochromator mirror
_diffrn_radiation_type 'Cu K\a'
_diffrn_radiation_wavelength 1.5418
_diffrn_reflns_av_R_equivalents 0.0321
_diffrn_reflns_av_unetI/netI 0.0413
_diffrn_reflns_laue_measured_fraction_full 0.985
_diffrn_reflns_laue_measured_fraction_max 0.950
_diffrn_reflns_limit_h_max 20
_diffrn_reflns_limit_h_min -22
_diffrn_reflns_limit_k_max 23
_diffrn_reflns_limit_k_min -23
_diffrn_reflns_limit_l_max 19
_diffrn_reflns_limit_l_min -4
_diffrn_reflns_number 17795
_diffrn_reflns_point_group_measured_fraction_full 0.985
_diffrn_reflns_point_group_measured_fraction_max 0.950
_diffrn_reflns_theta_full 67.684
_diffrn_reflns_theta_max 74.229
_diffrn_reflns_theta_min 3.400
_diffrn_source 'SuperNova (Cu) X-ray Source'
_exptl_absorpt_coefficient_mu 1.658
_exptl_absorpt_correction_T_max 1.00000
_exptl_absorpt_correction_T_min 0.62956
_exptl_absorpt_correction_type multi-scan
_exptl_absorpt_process_details
;
CrysAlisPro, Agilent Technologies,
Version 1.171.36.32 (release 02-08-2013 CrysAlis171 .NET)
(compiled Aug  2 2013,16:46:58)
Empirical absorption correction using spherical harmonics,
 implemented in SCALE3 ABSPACK scaling algorithm.
;
_exptl_crystal_colour colourless
_exptl_crystal_density_diffrn 1.297
_exptl_crystal_description plate
_exptl_crystal_F_000 2208
_exptl_crystal_recrystallization_method 'Re-crystallisation from solvent: Dichloromethane/methanol'
_exptl_crystal_size_max 0.3
_exptl_crystal_size_mid 0.2
_exptl_crystal_size_min 0.04
_refine_diff_density_max 1.504
_refine_diff_density_min -1.203
_refine_diff_density_rms 0.102
_refine_ls_extinction_method none
_refine_ls_goodness_of_fit_ref 1.075
_refine_ls_hydrogen_treatment constr
_refine_ls_matrix_type full
_refine_ls_number_parameters 713
_refine_ls_number_reflns 10237
_refine_ls_number_restraints 67
_refine_ls_restrained_S_all 1.083
_refine_ls_R_factor_all 0.1117
_refine_ls_R_factor_gt 0.0932
_refine_ls_shift/su_max 0.000
_refine_ls_shift/su_mean 0.000
_refine_ls_structure_factor_coef Fsqd
_refine_ls_weighting_details 'w=1/[\s^2^(Fo^2^)+(0.1903P)^2^+5.3916P] where P=(Fo^2^+2Fc^2^)/3'
_refine_ls_weighting_scheme calc
_refine_ls_wR_factor_gt 0.2789
_refine_ls_wR_factor_ref 0.2996
_reflns_Friedel_coverage 0.000
_reflns_number_gt 7796
_reflns_number_total 10237
_reflns_threshold_expression 'I > 2\s(I)'
_cod_data_source_file c5ce00311c2.cif
_cod_data_source_block 1-IV
_cod_depositor_comments 'Adding full bibliography for 7220270--7220279.cif.'
_cod_original_cell_volume 5294.30(16)
_cod_database_code 7220273
_reflns_odcompleteness_completeness 98.34
_reflns_odcompleteness_iscentric 1
_reflns_odcompleteness_theta 66.97
_olex2_refinement_description
;
1. Fixed Uiso
 At 1.2 times of:
  All C(H) groups, All C(H,H) groups, All C(H,H,H,H) groups
 At 1.5 times of:
  All C(H,H,H) groups, All O(H) groups
2. Restrained distances
 Cl1-C102 = Cl2A-C102 = Cl2-C102
 1.79 with sigma of 0.02
 O53-C52A \\sim O53-C52
 with sigma of 0.02
 O18-C48 \\sim O18-C48A
 with sigma of 0.02
 C49-C48 \\sim C49A-C48A
 with sigma of 0.02
 O50-C49 \\sim O50A-C49A
 with sigma of 0.02
 O42-C41 \\sim O42A-C41
 with sigma of 0.02
 O42-C43 \\sim O42A-C43A
 with sigma of 0.02
 C52A-C51A \\sim C52-C51
 with sigma of 0.02
 O50A-C51A \\sim O50-C51
 with sigma of 0.02
3. Rigid bond restraints
 O50A, O50
 with sigma for 1-2 distances of 0.01 and sigma for 1-3 distances of 0.01
 O42, O42A, C43, C43A
 with sigma for 1-2 distances of 0.01 and sigma for 1-3 distances of 0.01
 C51A, C51
 with sigma for 1-2 distances of 0.01 and sigma for 1-3 distances of 0.01
 C48, C48A
 with sigma for 1-2 distances of 0.01 and sigma for 1-3 distances of 0.01
4. Uiso/Uaniso restraints and constraints
O50A \\sim O50: within 1.7A with sigma of 0.04 and sigma for terminal atoms of
0.08
O42 \\sim O42A \\sim C43 \\sim C43A: within 1.7A with sigma of 0.04 and sigma 
for terminal atoms of 0.08
C51 \\sim C51A: within 1.7A with sigma of 0.04 and sigma for terminal atoms of 
0.08
C48 \\sim C48A: within 1.7A with sigma of 0.04 and sigma for terminal atoms of 
0.08
Uanis(Cl2) = Uanis(Cl2A)
Uanis(O42A) = Uanis(O42)
5. Others
 Sof(O50A)=Sof(C48A)=Sof(H48C)=Sof(H48D)=Sof(C49A)=Sof(H49C)=Sof(H49D)=
 Sof(C51A)=Sof(H51C)=Sof(H51D)=Sof(C52A)=Sof(H52C)=Sof(H52D)=1-FVAR(1)
 Sof(O50)=Sof(C48)=Sof(H48A)=Sof(H48B)=Sof(C49)=Sof(H49A)=Sof(H49B)=Sof(C51)=
 Sof(H51A)=Sof(H51B)=Sof(C52)=Sof(H52A)=Sof(H52B)=FVAR(1)
 Sof(O42A)=Sof(H41C)=Sof(H41D)=Sof(C43A)=Sof(H43C)=Sof(H43D)=Sof(H44C)=
 Sof(H44D)=1-FVAR(2)
 Sof(O42)=Sof(H41A)=Sof(H41B)=Sof(C43)=Sof(H43A)=Sof(H43B)=Sof(H44A)=Sof(H44B)=
 FVAR(2)
 Sof(Cl2A)=Sof(H10C)=Sof(H10D)=1-FVAR(3)
 Sof(Cl2)=Sof(H10A)=Sof(H10B)=FVAR(3)
6.a Ternary CH refined with riding coordinates:
 C7(H7), C14(H14), C21(H21), C28(H28)
6.b Secondary CH2 refined with riding coordinates:
 C102(H10A,H10B), C102(H10C,H10D), C37(H37A,H37B), C38(H38A,H38B), C40(H40A,
 H40B), C41(H41A,H41B), C41(H41C,H41D), C43(H43A,H43B), C43A(H43C,H43D),
 C44(H44A,H44B), C44(H44C,H44D), C46(H46A,H46B), C47(H47A,H47B), C48(H48A,H48B),
  C48A(H48C,H48D), C49(H49A,H49B), C49A(H49C,H49D), C51(H51A,H51B), C51A(H51C,
 H51D), C52(H52A,H52B), C52A(H52C,H52D), C54(H54A,H54B), C55(H55A,H55B),
 C57(H57A,H57B), C58(H58A,H58B)
6.c Aromatic/amide H refined with riding coordinates:
 C2(H2), C5(H5), C9(H9), C12(H12), C16(H16), C19(H19), C23(H23), C26(H26)
6.d Idealised Me refined as rotating group:
 C29(H29A,H29B,H29C), C30(H30A,H30B,H30C), C31(H31A,H31B,H31C), C32(H32A,H32B,
 H32C), C33(H33A,H33B,H33C), C34(H34A,H34B,H34C), C35(H35A,H35B,H35C), C36(H36A,
 H36B,H36C), C101(H10E,H10F,H10G)
6.e Idealised tetrahedral OH refined as rotating group:
 O100(H100)
;
_shelx_space_group_comment
;
The symmetry employed for this shelxl refinement is uniquely defined
by the following loop, which should always be used as a source of
symmetry information in preference to the above space-group names.
They are only intended as comments.
;
_shelxl_version_number 2013-4

loop_
_space_group_symop_operation_xyz
'x, y, z'
'-x, y+1/2, -z+1/2'
'-x, -y, -z'
'x, -y-1/2, z-1/2'

loop_
_atom_site_label
_atom_site_type_symbol
_atom_site_fract_x
_atom_site_fract_y
_atom_site_fract_z
_atom_site_U_iso_or_equiv
_atom_site_adp_type
_atom_site_occupancy
_atom_site_site_symmetry_order
_atom_site_calc_flag
_atom_site_refinement_flags_posn
_atom_site_refinement_flags_adp
_atom_site_refinement_flags_occupancy
_atom_site_disorder_assembly
_atom_site_disorder_group
Cl1 Cl 0.65274(11) 0.50161(11) 0.57192(12) 0.0905(5) Uani 1 1 d D . . . .
Cl2 Cl 0.76454(13) 0.48508(10) 0.46595(14) 0.0801(6) Uani 0.782(3) 1 d D . P A 1
Cl2A Cl 0.8098(4) 0.5220(4) 0.5288(5) 0.0801(6) Uani 0.218(3) 1 d D . P A 2
C102 C 0.7276(4) 0.5443(4) 0.5315(6) 0.096(2) Uani 1 1 d D . . . .
H10A H 0.7077 0.5847 0.4973 0.115 Uiso 0.782(3) 1 calc R U P A 1
H10B H 0.7674 0.5593 0.5802 0.115 Uiso 0.782(3) 1 calc R U P A 1
H10C H 0.7047 0.5553 0.4711 0.115 Uiso 0.218(3) 1 calc R U P A 2
H10D H 0.7338 0.5883 0.5622 0.115 Uiso 0.218(3) 1 calc R U P A 2
O4 O 0.47088(13) 0.72314(12) 0.32123(14) 0.0306(5) Uani 1 1 d . . . . .
O6 O 0.20223(15) 0.71302(15) 0.32754(18) 0.0412(6) Uani 1 1 d . . . . .
O11 O 0.59441(14) 0.60573(12) 0.01862(17) 0.0348(6) Uani 1 1 d . . . . .
O13 O 0.60094(14) 0.82142(12) 0.18013(17) 0.0355(6) Uani 1 1 d . . . . .
O18 O 0.17625(15) 0.53960(13) 0.14841(16) 0.0356(6) Uani 1 1 d D . . . .
O20 O 0.44941(14) 0.52896(12) 0.17123(16) 0.0339(5) Uani 1 1 d . . . . .
O25 O 0.00592(15) 0.79384(13) 0.16009(18) 0.0398(6) Uani 1 1 d . . . . .
O27 O -0.00539(15) 0.59957(14) -0.0401(2) 0.0428(6) Uani 1 1 d . . . . .
O39 O 0.60215(16) 0.61778(14) 0.37825(16) 0.0401(6) Uani 1 1 d . . . . .
O42 O 0.7304(2) 0.59930(18) 0.2924(3) 0.0503(10) Uani 0.884(7) 1 d D U P B 1
O42A O 0.7123(13) 0.6105(11) 0.234(2) 0.0503(10) Uani 0.116(7) 1 d D U P B 2
O45 O 0.75712(17) 0.63761(14) 0.1176(2) 0.0517(8) Uani 1 1 d . . . . .
O50 O 0.0954(3) 0.4919(2) 0.3281(5) 0.0441(13) Uani 0.690(11) 1 d D U P C 1
O50A O 0.0826(6) 0.4911(5) 0.2739(12) 0.042(3) Uani 0.310(11) 1 d D U P C 2
O53 O -0.0087(2) 0.60923(17) 0.3431(2) 0.0635(10) Uani 1 1 d D . . . .
O56 O -0.08069(17) 0.75051(16) 0.3036(2) 0.0533(8) Uani 1 1 d . . . . .
C1 C 0.24488(19) 0.78063(16) 0.2224(2) 0.0274(6) Uani 1 1 d . . . . .
C2 C 0.30530(19) 0.80358(15) 0.18636(19) 0.0257(6) Uani 1 1 d . . . . .
H2 H 0.2943 0.8331 0.1382 0.031 Uiso 1 1 calc R U . . .
C3 C 0.38081(19) 0.78516(15) 0.21783(19) 0.0251(6) Uani 1 1 d . . . . .
C4 C 0.39606(19) 0.73998(16) 0.2902(2) 0.0268(6) Uani 1 1 d . . . . .
C5 C 0.3372(2) 0.71566(17) 0.3277(2) 0.0313(7) Uani 1 1 d . . . . .
H5 H 0.3480 0.6860 0.3757 0.038 Uiso 1 1 calc R U . . .
C6 C 0.2627(2) 0.73557(17) 0.2936(2) 0.0303(7) Uani 1 1 d . . . . .
C7 C 0.44604(18) 0.81373(15) 0.1806(2) 0.0261(6) Uani 1 1 d . . . . .
H7 H 0.4835 0.8328 0.2299 0.031 Uiso 1 1 calc R U . . .
C8 C 0.48667(19) 0.75873(15) 0.13736(19) 0.0251(6) Uani 1 1 d . . . . .
C9 C 0.44822(18) 0.70168(15) 0.09560(19) 0.0243(6) Uani 1 1 d . . . . .
H9 H 0.3966 0.6972 0.0950 0.029 Uiso 1 1 calc R U . . .
C10 C 0.48331(19) 0.65057(15) 0.0544(2) 0.0256(6) Uani 1 1 d . . . . .
C11 C 0.56004(19) 0.65838(16) 0.0555(2) 0.0282(7) Uani 1 1 d . . . . .
C12 C 0.6014(2) 0.71533(17) 0.0972(2) 0.0309(7) Uani 1 1 d . . . . .
H12 H 0.6530 0.7199 0.0982 0.037 Uiso 1 1 calc R U . . .
C13 C 0.56359(19) 0.76459(16) 0.1369(2) 0.0282(7) Uani 1 1 d . . . . .
C14 C 0.43967(18) 0.58747(15) 0.0098(2) 0.0256(6) Uani 1 1 d . . . . .
H14 H 0.4732 0.5473 0.0248 0.031 Uiso 1 1 calc R U . . .
C15 C 0.36937(18) 0.57338(14) 0.0451(2) 0.0244(6) Uani 1 1 d . . . . .
C16 C 0.29624(19) 0.58917(15) -0.0002(2) 0.0255(6) Uani 1 1 d . . . . .
H16 H 0.2904 0.6085 -0.0559 0.031 Uiso 1 1 calc R U . . .
C17 C 0.23099(19) 0.57769(15) 0.0331(2) 0.0259(6) Uani 1 1 d . . . . .
C18 C 0.24167(19) 0.54965(15) 0.1178(2) 0.0274(7) Uani 1 1 d . . . . .
C19 C 0.3136(2) 0.53290(15) 0.1656(2) 0.0286(7) Uani 1 1 d . . . . .
H19 H 0.3195 0.5140 0.2215 0.034 Uiso 1 1 calc R U . . .
C20 C 0.37675(19) 0.54458(15) 0.1291(2) 0.0267(6) Uani 1 1 d . . . . .
C21 C 0.15130(19) 0.59323(16) -0.0170(2) 0.0295(7) Uani 1 1 d . . . . .
H21 H 0.1219 0.5505 -0.0172 0.035 Uiso 1 1 calc R U . . .
C22 C 0.11200(19) 0.64817(16) 0.0276(2) 0.0286(7) Uani 1 1 d . . . . .
C23 C 0.15217(19) 0.69838(16) 0.0828(2) 0.0274(6) Uani 1 1 d . . . . .
H23 H 0.2049 0.6993 0.0906 0.033 Uiso 1 1 calc R U . . .
C24 C 0.11738(19) 0.74725(16) 0.1268(2) 0.0278(7) Uani 1 1 d . . . . .
C25 C 0.0384(2) 0.74539(17) 0.1141(2) 0.0330(7) Uani 1 1 d . . . . .
C26 C -0.0043(2) 0.69696(19) 0.0584(3) 0.0370(8) Uani 1 1 d . . . . .
H26 H -0.0571 0.6969 0.0493 0.044 Uiso 1 1 calc R U . . .
C27 C 0.0330(2) 0.64888(17) 0.0165(2) 0.0346(7) Uani 1 1 d . . . . .
C28 C 0.16271(19) 0.80184(16) 0.1863(2) 0.0291(7) Uani 1 1 d . . . . .
H28 H 0.1387 0.8068 0.2368 0.035 Uiso 1 1 calc R U . . .
C29 C 0.4220(2) 0.87285(16) 0.1150(2) 0.0319(7) Uani 1 1 d . . . . .
H29A H 0.3861 0.8558 0.0650 0.048 Uiso 1 1 calc R U . . .
H29B H 0.4659 0.8907 0.0965 0.048 Uiso 1 1 calc R U . . .
H29C H 0.3989 0.9091 0.1425 0.048 Uiso 1 1 calc R U . . .
C30 C 0.4243(2) 0.59533(18) -0.0904(2) 0.0323(7) Uani 1 1 d . . . . .
H30A H 0.3919 0.6346 -0.1078 0.048 Uiso 1 1 calc R U . . .
H30B H 0.3998 0.5543 -0.1175 0.048 Uiso 1 1 calc R U . . .
H30C H 0.4717 0.6020 -0.1085 0.048 Uiso 1 1 calc R U . . .
C31 C 0.1471(2) 0.61246(19) -0.1130(2) 0.0346(7) Uani 1 1 d . . . . .
H31A H 0.0948 0.6157 -0.1430 0.052 Uiso 1 1 calc R U . . .
H31B H 0.1721 0.5775 -0.1404 0.052 Uiso 1 1 calc R U . . .
H31C H 0.1717 0.6562 -0.1160 0.052 Uiso 1 1 calc R U . . .
C32 C 0.1554(2) 0.87188(17) 0.1398(2) 0.0353(8) Uani 1 1 d . . . . .
H32A H 0.1813 0.9066 0.1791 0.053 Uiso 1 1 calc R U . . .
H32B H 0.1026 0.8839 0.1218 0.053 Uiso 1 1 calc R U . . .
H32C H 0.1778 0.8691 0.0892 0.053 Uiso 1 1 calc R U . . .
C33 C 0.2188(3) 0.6799(3) 0.4106(4) 0.0702(17) Uani 1 1 d . . . . .
H33A H 0.2483 0.6390 0.4072 0.105 Uiso 1 1 calc R U . . .
H33B H 0.1721 0.6674 0.4272 0.105 Uiso 1 1 calc R U . . .
H33C H 0.2471 0.7109 0.4535 0.105 Uiso 1 1 calc R U . . .
C34 C 0.6810(2) 0.8242(2) 0.1910(3) 0.0453(9) Uani 1 1 d . . . . .
H34A H 0.6941 0.8280 0.1346 0.068 Uiso 1 1 calc R U . . .
H34B H 0.7031 0.7829 0.2197 0.068 Uiso 1 1 calc R U . . .
H34C H 0.7002 0.8638 0.2260 0.068 Uiso 1 1 calc R U . . .
C35 C 0.4594(3) 0.4961(2) 0.2549(3) 0.0468(10) Uani 1 1 d . . . . .
H35A H 0.4318 0.4532 0.2490 0.070 Uiso 1 1 calc R U . . .
H35B H 0.4405 0.5259 0.2948 0.070 Uiso 1 1 calc R U . . .
H35C H 0.5125 0.4872 0.2772 0.070 Uiso 1 1 calc R U . . .
C36 C -0.0844(2) 0.5930(2) -0.0442(4) 0.0544(11) Uani 1 1 d . . . . .
H36A H -0.1040 0.5549 -0.0816 0.082 Uiso 1 1 calc R U . . .
H36B H -0.1097 0.6349 -0.0673 0.082 Uiso 1 1 calc R U . . .
H36C H -0.0930 0.5848 0.0136 0.082 Uiso 1 1 calc R U . . .
C37 C 0.4899(2) 0.68393(19) 0.4004(2) 0.0349(7) Uani 1 1 d . . . . .
H37A H 0.4637 0.6397 0.3926 0.042 Uiso 1 1 calc R U . . .
H37B H 0.4736 0.7086 0.4474 0.042 Uiso 1 1 calc R U . . .
C38 C 0.5744(2) 0.6724(2) 0.4239(2) 0.0400(8) Uani 1 1 d . . . . .
H38A H 0.5995 0.7149 0.4130 0.048 Uiso 1 1 calc R U . . .
H38B H 0.5888 0.6629 0.4863 0.048 Uiso 1 1 calc R U . . .
C40 C 0.6004(2) 0.63250(19) 0.2886(2) 0.0382(8) Uani 1 1 d . . . . .
H40A H 0.6179 0.6794 0.2826 0.046 Uiso 1 1 calc R U . . .
H40B H 0.5488 0.6283 0.2546 0.046 Uiso 1 1 calc R U . . .
C41 C 0.6516(3) 0.5818(2) 0.2558(3) 0.0441(9) Uani 1 1 d D . . . .
H41A H 0.6411 0.5352 0.2732 0.053 Uiso 0.884(7) 1 calc R U P B 1
H41B H 0.6423 0.5834 0.1923 0.053 Uiso 0.884(7) 1 calc R U P B 1
H41C H 0.6687 0.5473 0.3009 0.053 Uiso 0.116(7) 1 calc R U P B 2
H41D H 0.6224 0.5580 0.2049 0.053 Uiso 0.116(7) 1 calc R U P B 2
C43 C 0.7847(3) 0.5641(3) 0.2523(4) 0.0543(14) Uani 0.884(7) 1 d D U P B 1
H43A H 0.7610 0.5235 0.2215 0.065 Uiso 0.884(7) 1 calc R U P B 1
H43B H 0.8271 0.5487 0.2975 0.065 Uiso 0.884(7) 1 calc R U P B 1
C43A C 0.746(2) 0.5547(14) 0.194(3) 0.042(6) Uani 0.116(7) 1 d D U P B 2
H43C H 0.7164 0.5399 0.1377 0.050 Uiso 0.116(7) 1 calc R U P B 2
H43D H 0.7622 0.5156 0.2325 0.050 Uiso 0.116(7) 1 calc R U P B 2
C44 C 0.8140(3) 0.6104(2) 0.1883(4) 0.0585(12) Uani 1 1 d . . . . .
H44A H 0.8410 0.6490 0.2207 0.070 Uiso 0.884(7) 1 calc R U P B 1
H44B H 0.8506 0.5845 0.1635 0.070 Uiso 0.884(7) 1 calc R U P B 1
H44C H 0.8281 0.6408 0.2386 0.070 Uiso 0.116(7) 1 calc R U P B 2
H44D H 0.8583 0.5908 0.1709 0.070 Uiso 0.116(7) 1 calc R U P B 2
C46 C 0.7326(2) 0.5910(2) 0.0481(4) 0.0628(14) Uani 1 1 d . . . . .
H46A H 0.7214 0.5465 0.0714 0.075 Uiso 1 1 calc R U . . .
H46B H 0.7728 0.5843 0.0161 0.075 Uiso 1 1 calc R U . . .
C47 C 0.6615(2) 0.6186(2) -0.0138(3) 0.0490(11) Uani 1 1 d . . . . .
H47A H 0.6670 0.6680 -0.0214 0.059 Uiso 1 1 calc R U . . .
H47B H 0.6567 0.5967 -0.0707 0.059 Uiso 1 1 calc R U . . .
C48 C 0.1755(4) 0.5189(4) 0.2326(5) 0.0369(16) Uani 0.690(11) 1 d D U P C 1
H48A H 0.2087 0.5485 0.2743 0.044 Uiso 0.690(11) 1 calc R U P C 1
H48B H 0.1939 0.4718 0.2417 0.044 Uiso 0.690(11) 1 calc R U P C 1
C48A C 0.1905(8) 0.5482(10) 0.2436(7) 0.032(3) Uani 0.310(11) 1 d D U P C 2
H48C H 0.2221 0.5884 0.2620 0.038 Uiso 0.310(11) 1 calc R U P C 2
H48D H 0.2152 0.5076 0.2733 0.038 Uiso 0.310(11) 1 calc R U P C 2
C49 C 0.0955(4) 0.5234(6) 0.2470(4) 0.0391(16) Uani 0.690(11) 1 d D . P C 1
H49A H 0.0797 0.5714 0.2478 0.047 Uiso 0.690(11) 1 calc R U P C 1
H49B H 0.0606 0.4996 0.2003 0.047 Uiso 0.690(11) 1 calc R U P C 1
C49A C 0.1120(8) 0.5577(9) 0.2625(9) 0.035(3) Uani 0.310(11) 1 d D . P C 2
H49C H 0.1149 0.5851 0.3151 0.042 Uiso 0.310(11) 1 calc R U P C 2
H49D H 0.0791 0.5813 0.2140 0.042 Uiso 0.310(11) 1 calc R U P C 2
C51 C 0.0232(4) 0.4896(3) 0.3514(5) 0.0462(17) Uani 0.690(11) 1 d D U P C 1
H51A H 0.0204 0.4482 0.3857 0.055 Uiso 0.690(11) 1 calc R U P C 1
H51B H -0.0161 0.4863 0.2983 0.055 Uiso 0.690(11) 1 calc R U P C 1
C51A C 0.0045(8) 0.4923(7) 0.2788(15) 0.062(5) Uani 0.310(11) 1 d D U P C 2
H51C H -0.0120 0.4452 0.2851 0.075 Uiso 0.310(11) 1 calc R U P C 2
H51D H -0.0248 0.5101 0.2237 0.075 Uiso 0.310(11) 1 calc R U P C 2
C52 C 0.0072(4) 0.5511(4) 0.4026(6) 0.0468(17) Uani 0.690(11) 1 d D . P C 1
H52A H -0.0362 0.5420 0.4288 0.056 Uiso 0.690(11) 1 calc R U P C 1
H52B H 0.0509 0.5611 0.4492 0.056 Uiso 0.690(11) 1 calc R U P C 1
C52A C -0.0137(12) 0.5347(7) 0.3518(15) 0.059(5) Uani 0.310(11) 1 d D . P C 2
H52C H -0.0650 0.5233 0.3576 0.070 Uiso 0.310(11) 1 calc R U P C 2
H52D H 0.0205 0.5209 0.4059 0.070 Uiso 0.310(11) 1 calc R U P C 2
C54 C -0.0053(3) 0.6684(3) 0.3965(3) 0.0559(11) Uani 1 1 d . . . . .
H54A H 0.0402 0.6668 0.4428 0.067 Uiso 1 1 calc R U . . .
H54B H -0.0492 0.6696 0.4235 0.067 Uiso 1 1 calc R U . . .
C55 C -0.0040(2) 0.7314(2) 0.3421(3) 0.0492(10) Uani 1 1 d . . . . .
H55A H 0.0212 0.7689 0.3782 0.059 Uiso 1 1 calc R U . . .
H55B H 0.0238 0.7221 0.2964 0.059 Uiso 1 1 calc R U . . .
C57 C -0.0878(2) 0.8089(2) 0.2474(3) 0.0473(10) Uani 1 1 d . . . . .
H57A H -0.0517 0.8440 0.2742 0.057 Uiso 1 1 calc R U . . .
H57B H -0.1385 0.8281 0.2413 0.057 Uiso 1 1 calc R U . . .
C58 C -0.0743(2) 0.7924(3) 0.1577(3) 0.0509(10) Uani 1 1 d . . . . .
H58A H -0.0945 0.7469 0.1396 0.061 Uiso 1 1 calc R U . . .
H58B H -0.1001 0.8260 0.1156 0.061 Uiso 1 1 calc R U . . .
O100 O 0.7943(5) 0.6640(4) 0.4528(5) 0.145(3) Uani 1 1 d . . . . .
H100 H 0.7822 0.6438 0.4056 0.218 Uiso 1 1 calc R U . . .
C101 C 0.7850(3) 0.7324(4) 0.4401(6) 0.092(2) Uani 1 1 d . . . . .
H10E H 0.7411 0.7408 0.3943 0.138 Uiso 1 1 calc R U . . .
H10F H 0.8293 0.7514 0.4236 0.138 Uiso 1 1 calc R U . . .
H10G H 0.7781 0.7539 0.4933 0.138 Uiso 1 1 calc R U . . .

loop_
_atom_site_aniso_label
_atom_site_aniso_U_11
_atom_site_aniso_U_22
_atom_site_aniso_U_33
_atom_site_aniso_U_23
_atom_site_aniso_U_13
_atom_site_aniso_U_12
Cl1 0.0828(11) 0.1054(13) 0.0842(11) 0.0025(9) 0.0198(8) 0.0059(9)
Cl2 0.0927(14) 0.0678(10) 0.0840(12) -0.0023(8) 0.0281(10) 0.0113(9)
Cl2A 0.0927(14) 0.0678(10) 0.0840(12) -0.0023(8) 0.0281(10) 0.0113(9)
C102 0.105(5) 0.082(4) 0.106(5) -0.013(4) 0.034(4) 0.020(4)
O4 0.0334(12) 0.0357(12) 0.0229(11) 0.0036(9) 0.0064(9) 0.0070(9)
O6 0.0382(14) 0.0473(15) 0.0433(15) 0.0162(12) 0.0202(11) 0.0091(11)
O11 0.0333(13) 0.0304(11) 0.0447(14) -0.0121(10) 0.0172(11) -0.0035(9)
O13 0.0368(13) 0.0289(12) 0.0417(14) -0.0121(10) 0.0101(11) -0.0102(9)
O18 0.0392(13) 0.0380(13) 0.0334(13) -0.0034(10) 0.0161(10) -0.0112(10)
O20 0.0359(13) 0.0325(12) 0.0321(12) 0.0092(9) 0.0043(10) 0.0024(9)
O25 0.0353(13) 0.0382(13) 0.0494(15) -0.0106(11) 0.0170(11) 0.0013(10)
O27 0.0351(14) 0.0351(13) 0.0589(17) -0.0147(12) 0.0110(12) -0.0105(10)
O39 0.0486(15) 0.0410(14) 0.0318(13) 0.0028(10) 0.0109(11) 0.0172(11)
O42 0.0457(19) 0.0482(18) 0.060(3) -0.0021(16) 0.0184(17) 0.0111(14)
O42A 0.0457(19) 0.0482(18) 0.060(3) -0.0021(16) 0.0184(17) 0.0111(14)
O45 0.0439(16) 0.0306(13) 0.079(2) -0.0090(13) 0.0102(14) -0.0033(11)
O50 0.044(2) 0.053(3) 0.040(3) 0.011(2) 0.019(2) -0.0004(18)
O50A 0.049(6) 0.032(5) 0.055(9) 0.015(5) 0.032(6) 0.001(4)
O53 0.084(2) 0.0457(17) 0.075(2) 0.0112(16) 0.048(2) 0.0106(16)
O56 0.0416(16) 0.0473(16) 0.075(2) -0.0002(14) 0.0209(15) -0.0057(12)
C1 0.0347(17) 0.0247(14) 0.0233(15) -0.0055(11) 0.0074(13) 0.0029(12)
C2 0.0360(17) 0.0227(13) 0.0177(14) -0.0035(10) 0.0041(12) 0.0000(11)
C3 0.0353(17) 0.0208(13) 0.0195(14) -0.0041(10) 0.0062(12) 0.0004(11)
C4 0.0333(17) 0.0252(14) 0.0223(15) -0.0031(11) 0.0067(12) 0.0035(12)
C5 0.0405(19) 0.0287(15) 0.0269(16) 0.0033(12) 0.0122(14) 0.0050(13)
C6 0.0371(18) 0.0307(15) 0.0259(16) -0.0006(12) 0.0132(13) 0.0034(13)
C7 0.0326(16) 0.0215(13) 0.0237(15) -0.0027(11) 0.0045(12) -0.0023(11)
C8 0.0337(16) 0.0211(13) 0.0208(14) 0.0010(11) 0.0064(12) -0.0004(11)
C9 0.0308(16) 0.0219(13) 0.0210(14) -0.0006(11) 0.0072(12) -0.0015(11)
C10 0.0332(16) 0.0210(13) 0.0231(14) -0.0004(11) 0.0070(12) -0.0004(11)
C11 0.0340(17) 0.0241(14) 0.0283(15) -0.0040(12) 0.0104(13) -0.0009(12)
C12 0.0332(17) 0.0287(15) 0.0319(17) -0.0023(12) 0.0097(13) -0.0052(13)
C13 0.0340(17) 0.0221(14) 0.0284(16) -0.0034(11) 0.0067(13) -0.0052(12)
C14 0.0324(16) 0.0201(13) 0.0252(15) -0.0027(11) 0.0079(12) -0.0002(11)
C15 0.0329(16) 0.0168(12) 0.0240(14) -0.0035(10) 0.0071(12) -0.0025(11)
C16 0.0365(17) 0.0186(13) 0.0221(14) -0.0029(10) 0.0076(12) -0.0031(11)
C17 0.0355(17) 0.0196(13) 0.0236(15) -0.0041(11) 0.0085(12) -0.0040(11)
C18 0.0336(17) 0.0219(13) 0.0278(16) -0.0042(11) 0.0087(13) -0.0066(11)
C19 0.0425(19) 0.0213(13) 0.0236(15) 0.0018(11) 0.0105(13) -0.0038(12)
C20 0.0351(17) 0.0180(13) 0.0272(16) -0.0001(11) 0.0069(13) -0.0014(11)
C21 0.0329(17) 0.0223(14) 0.0327(17) -0.0045(12) 0.0053(13) -0.0038(12)
C22 0.0327(17) 0.0235(14) 0.0304(16) -0.0001(12) 0.0087(13) -0.0024(12)
C23 0.0287(16) 0.0269(14) 0.0270(15) -0.0003(12) 0.0065(13) -0.0016(12)
C24 0.0347(17) 0.0251(14) 0.0248(15) 0.0004(11) 0.0087(13) 0.0004(12)
C25 0.0343(18) 0.0288(15) 0.0384(18) -0.0009(13) 0.0134(14) 0.0024(13)
C26 0.0308(17) 0.0334(17) 0.049(2) -0.0027(15) 0.0125(15) -0.0027(13)
C27 0.0362(18) 0.0278(16) 0.0411(19) -0.0022(13) 0.0112(15) -0.0064(13)
C28 0.0350(17) 0.0285(15) 0.0242(15) -0.0050(12) 0.0072(13) 0.0040(12)
C29 0.0433(19) 0.0219(14) 0.0308(17) 0.0003(12) 0.0088(14) -0.0025(13)
C30 0.0380(18) 0.0339(16) 0.0273(16) -0.0068(13) 0.0120(14) -0.0032(13)
C31 0.0371(18) 0.0394(18) 0.0257(16) -0.0046(13) 0.0028(14) 0.0051(14)
C32 0.0369(18) 0.0277(16) 0.0381(18) -0.0048(13) 0.0009(15) 0.0067(13)
C33 0.056(3) 0.098(4) 0.068(3) 0.053(3) 0.039(2) 0.032(3)
C34 0.039(2) 0.041(2) 0.054(2) -0.0153(17) 0.0063(17) -0.0116(16)
C35 0.046(2) 0.048(2) 0.044(2) 0.0226(18) 0.0046(18) 0.0042(17)
C36 0.037(2) 0.051(2) 0.075(3) -0.018(2) 0.011(2) -0.0167(18)
C37 0.045(2) 0.0373(17) 0.0233(16) 0.0036(13) 0.0082(14) 0.0097(14)
C38 0.048(2) 0.044(2) 0.0260(17) -0.0023(14) 0.0039(15) 0.0123(16)
C40 0.050(2) 0.0334(17) 0.0332(18) 0.0011(14) 0.0134(16) 0.0107(15)
C41 0.059(2) 0.0350(18) 0.043(2) 0.0027(15) 0.0222(18) 0.0126(17)
C43 0.051(3) 0.042(2) 0.074(4) 0.005(2) 0.025(3) 0.015(2)
C43A 0.041(14) 0.030(12) 0.061(16) 0.007(11) 0.025(13) 0.011(11)
C44 0.049(3) 0.044(2) 0.087(4) 0.004(2) 0.024(2) 0.0052(19)
C46 0.038(2) 0.045(2) 0.111(4) -0.038(3) 0.028(2) -0.0085(18)
C47 0.046(2) 0.050(2) 0.061(3) -0.0298(19) 0.034(2) -0.0189(18)
C48 0.042(4) 0.036(4) 0.034(3) 0.008(3) 0.011(3) -0.004(3)
C48A 0.036(7) 0.048(9) 0.016(6) 0.008(6) 0.019(5) 0.003(6)
C49 0.040(4) 0.048(5) 0.031(4) 0.003(4) 0.010(3) 0.002(3)
C49A 0.035(7) 0.048(9) 0.025(7) -0.003(6) 0.015(5) 0.001(6)
C51 0.048(4) 0.044(3) 0.052(4) 0.004(3) 0.022(3) -0.007(3)
C51A 0.051(9) 0.029(6) 0.118(16) -0.005(7) 0.043(9) -0.009(5)
C52 0.053(4) 0.044(3) 0.050(4) 0.006(3) 0.023(3) -0.001(3)
C52A 0.068(11) 0.049(9) 0.070(13) -0.004(8) 0.039(10) -0.012(8)
C54 0.046(2) 0.077(3) 0.047(2) 0.005(2) 0.0157(19) -0.001(2)
C55 0.039(2) 0.051(2) 0.060(3) -0.0120(19) 0.0147(19) -0.0097(17)
C57 0.043(2) 0.040(2) 0.064(3) -0.0078(18) 0.0215(19) 0.0005(16)
C58 0.039(2) 0.055(2) 0.061(3) -0.008(2) 0.0175(19) 0.0074(18)
O100 0.168(7) 0.138(6) 0.122(5) 0.011(5) 0.013(5) -0.046(5)
C101 0.042(3) 0.073(4) 0.155(7) -0.014(4) 0.010(3) 0.006(3)

loop_
_atom_type_symbol
_atom_type_description
_atom_type_scat_dispersion_real
_atom_type_scat_dispersion_imag
_atom_type_scat_source
C C 0.0181 0.0091 'International Tables Vol C Tables 4.2.6.8 and 6.1.1.4'
H H 0.0000 0.0000 'International Tables Vol C Tables 4.2.6.8 and 6.1.1.4'
Cl Cl 0.3639 0.7018 'International Tables Vol C Tables 4.2.6.8 and 6.1.1.4'
O O 0.0492 0.0322 'International Tables Vol C Tables 4.2.6.8 and 6.1.1.4'

loop_
_geom_angle_atom_site_label_1
_geom_angle_atom_site_label_2
_geom_angle_atom_site_label_3
_geom_angle
Cl1 C102 H10A 110.1
Cl1 C102 H10B 110.1
Cl1 C102 H10C 104.2
Cl1 C102 H10D 104.2
Cl2 C102 Cl1 107.9(4)
Cl2 C102 H10A 110.1
Cl2 C102 H10B 110.1
Cl2A C102 Cl1 132.0(6)
Cl2A C102 H10C 104.2
Cl2A C102 H10D 104.2
H10A C102 H10B 108.4
H10C C102 H10D 105.5
C4 O4 C37 118.0(3)
C6 O6 C33 117.6(3)
C11 O11 C47 120.5(3)
C13 O13 C34 117.7(3)
C18 O18 C48 123.7(4)
C18 O18 C48A 111.0(6)
C20 O20 C35 117.4(3)
C25 O25 C58 120.4(3)
C27 O27 C36 116.9(3)
C40 O39 C38 114.0(3)
C43 O42 C41 114.5(4)
C41 O42A C43A 104(2)
C46 O45 C44 114.5(4)
C49 O50 C51 114.7(5)
C49A O50A C51A 113.0(10)
C54 O53 C52 105.9(5)
C54 O53 C52A 138.3(9)
C57 O56 C55 114.7(3)
C2 C1 C28 122.9(3)
C6 C1 C2 116.8(3)
C6 C1 C28 120.3(3)
C1 C2 H2 117.9
C3 C2 C1 124.2(3)
C3 C2 H2 117.9
C2 C3 C4 116.9(3)
C2 C3 C7 123.2(3)
C4 C3 C7 119.8(3)
O4 C4 C3 116.2(3)
O4 C4 C5 123.2(3)
C5 C4 C3 120.6(3)
C4 C5 H5 119.9
C6 C5 C4 120.2(3)
C6 C5 H5 119.9
O6 C6 C1 115.9(3)
O6 C6 C5 122.8(3)
C5 C6 C1 121.3(3)
C3 C7 H7 107.1
C3 C7 C8 113.3(2)
C3 C7 C29 113.2(3)
C8 C7 H7 107.1
C8 C7 C29 108.5(3)
C29 C7 H7 107.1
C9 C8 C7 121.6(3)
C9 C8 C13 117.4(3)
C13 C8 C7 121.1(3)
C8 C9 H9 118.4
C8 C9 C10 123.2(3)
C10 C9 H9 118.4
C9 C10 C14 122.2(3)
C11 C10 C9 117.5(3)
C11 C10 C14 120.3(3)
O11 C11 C10 116.6(3)
O11 C11 C12 122.1(3)
C10 C11 C12 121.2(3)
C11 C12 H12 120.6
C13 C12 C11 118.8(3)
C13 C12 H12 120.6
O13 C13 C8 116.3(3)
O13 C13 C12 121.9(3)
C12 C13 C8 121.8(3)
C10 C14 H14 106.9
C10 C14 C30 110.3(3)
C15 C14 C10 111.4(2)
C15 C14 H14 106.9
C15 C14 C30 114.0(3)
C30 C14 H14 106.9
C16 C15 C14 123.4(3)
C16 C15 C20 117.1(3)
C20 C15 C14 119.5(3)
C15 C16 H16 118.2
C15 C16 C17 123.7(3)
C17 C16 H16 118.2
C16 C17 C18 116.9(3)
C16 C17 C21 123.7(3)
C18 C17 C21 119.4(3)
O18 C18 C17 115.2(3)
O18 C18 C19 123.3(3)
C19 C18 C17 121.5(3)
C18 C19 H19 120.3
C18 C19 C20 119.4(3)
C20 C19 H19 120.3
O20 C20 C15 115.4(3)
O20 C20 C19 123.2(3)
C19 C20 C15 121.4(3)
C17 C21 H21 106.6
C17 C21 C22 112.5(3)
C17 C21 C31 113.6(3)
C22 C21 H21 106.6
C22 C21 C31 110.3(3)
C31 C21 H21 106.6
C23 C22 C21 122.6(3)
C23 C22 C27 116.8(3)
C27 C22 C21 120.6(3)
C22 C23 H23 118.3
C24 C23 C22 123.3(3)
C24 C23 H23 118.3
C23 C24 C25 117.6(3)
C23 C24 C28 122.2(3)
C25 C24 C28 120.2(3)
O25 C25 C24 116.0(3)
O25 C25 C26 122.8(3)
C24 C25 C26 121.1(3)
C25 C26 H26 120.4
C27 C26 C25 119.1(3)
C27 C26 H26 120.4
O27 C27 C22 115.5(3)
O27 C27 C26 122.5(3)
C26 C27 C22 122.0(3)
C1 C28 C24 113.0(3)
C1 C28 H28 106.7
C1 C28 C32 113.1(3)
C24 C28 H28 106.7
C24 C28 C32 110.0(3)
C32 C28 H28 106.7
C7 C29 H29A 109.5
C7 C29 H29B 109.5
C7 C29 H29C 109.5
H29A C29 H29B 109.5
H29A C29 H29C 109.5
H29B C29 H29C 109.5
C14 C30 H30A 109.5
C14 C30 H30B 109.5
C14 C30 H30C 109.5
H30A C30 H30B 109.5
H30A C30 H30C 109.5
H30B C30 H30C 109.5
C21 C31 H31A 109.5
C21 C31 H31B 109.5
C21 C31 H31C 109.5
H31A C31 H31B 109.5
H31A C31 H31C 109.5
H31B C31 H31C 109.5
C28 C32 H32A 109.5
C28 C32 H32B 109.5
C28 C32 H32C 109.5
H32A C32 H32B 109.5
H32A C32 H32C 109.5
H32B C32 H32C 109.5
O6 C33 H33A 109.5
O6 C33 H33B 109.5
O6 C33 H33C 109.5
H33A C33 H33B 109.5
H33A C33 H33C 109.5
H33B C33 H33C 109.5
O13 C34 H34A 109.5
O13 C34 H34B 109.5
O13 C34 H34C 109.5
H34A C34 H34B 109.5
H34A C34 H34C 109.5
H34B C34 H34C 109.5
O20 C35 H35A 109.5
O20 C35 H35B 109.5
O20 C35 H35C 109.5
H35A C35 H35B 109.5
H35A C35 H35C 109.5
H35B C35 H35C 109.5
O27 C36 H36A 109.5
O27 C36 H36B 109.5
O27 C36 H36C 109.5
H36A C36 H36B 109.5
H36A C36 H36C 109.5
H36B C36 H36C 109.5
O4 C37 H37A 109.8
O4 C37 H37B 109.8
O4 C37 C38 109.6(3)
H37A C37 H37B 108.2
C38 C37 H37A 109.8
C38 C37 H37B 109.8
O39 C38 C37 115.6(3)
O39 C38 H38A 108.4
O39 C38 H38B 108.4
C37 C38 H38A 108.4
C37 C38 H38B 108.4
H38A C38 H38B 107.4
O39 C40 H40A 110.0
O39 C40 H40B 110.0
O39 C40 C41 108.4(3)
H40A C40 H40B 108.4
C41 C40 H40A 110.0
C41 C40 H40B 110.0
O42 C41 C40 109.3(3)
O42 C41 H41A 109.8
O42 C41 H41B 109.8
O42A C41 C40 114.1(10)
O42A C41 H41C 108.7
O42A C41 H41D 108.7
C40 C41 H41A 109.8
C40 C41 H41B 109.8
C40 C41 H41C 108.7
C40 C41 H41D 108.7
H41A C41 H41B 108.3
H41C C41 H41D 107.6
O42 C43 H43A 109.3
O42 C43 H43B 109.3
O42 C43 C44 111.6(4)
H43A C43 H43B 108.0
C44 C43 H43A 109.3
C44 C43 H43B 109.3
O42A C43A H43C 114.4
O42A C43A H43D 114.4
O42A C43A C44 85.4(17)
H43C C43A H43D 111.6
C44 C43A H43C 114.4
C44 C43A H43D 114.4
O45 C44 C43 115.5(4)
O45 C44 C43A 82.2(15)
O45 C44 H44A 108.4
O45 C44 H44B 108.4
O45 C44 H44C 114.9
O45 C44 H44D 114.9
C43 C44 H44A 108.4
C43 C44 H44B 108.4
C43A C44 H44C 114.9
C43A C44 H44D 114.9
H44A C44 H44B 107.5
H44C C44 H44D 112.0
O45 C46 H46A 109.6
O45 C46 H46B 109.6
O45 C46 C47 110.4(3)
H46A C46 H46B 108.1
C47 C46 H46A 109.6
C47 C46 H46B 109.6
O11 C47 C46 111.9(4)
O11 C47 H47A 109.2
O11 C47 H47B 109.2
C46 C47 H47A 109.2
C46 C47 H47B 109.2
H47A C47 H47B 107.9
O18 C48 H48A 109.8
O18 C48 H48B 109.8
O18 C48 C49 109.2(5)
H48A C48 H48B 108.3
C49 C48 H48A 109.8
C49 C48 H48B 109.8
O18 C48A H48C 111.0
O18 C48A H48D 111.0
O18 C48A C49A 104.0(10)
H48C C48A H48D 109.0
C49A C48A H48C 111.0
C49A C48A H48D 111.0
O50 C49 C48 106.9(5)
O50 C49 H49A 110.3
O50 C49 H49B 110.3
C48 C49 H49A 110.3
C48 C49 H49B 110.3
H49A C49 H49B 108.6
O50A C49A C48A 107.6(12)
O50A C49A H49C 110.2
O50A C49A H49D 110.2
C48A C49A H49C 110.2
C48A C49A H49D 110.2
H49C C49A H49D 108.5
O50 C51 H51A 108.8
O50 C51 H51B 108.8
O50 C51 C52 113.7(5)
H51A C51 H51B 107.7
C52 C51 H51A 108.8
C52 C51 H51B 108.8
O50A C51A H51C 108.4
O50A C51A H51D 108.4
O50A C51A C52A 115.3(15)
H51C C51A H51D 107.5
C52A C51A H51C 108.4
C52A C51A H51D 108.4
O53 C52 C51 107.9(6)
O53 C52 H52A 110.1
O53 C52 H52B 110.1
C51 C52 H52A 110.1
C51 C52 H52B 110.1
H52A C52 H52B 108.4
O53 C52A C51A 116.3(12)
O53 C52A H52C 108.2
O53 C52A H52D 108.2
C51A C52A H52C 108.2
C51A C52A H52D 108.2
H52C C52A H52D 107.4
O53 C54 H54A 109.8
O53 C54 H54B 109.8
O53 C54 C55 109.3(4)
H54A C54 H54B 108.3
C55 C54 H54A 109.8
C55 C54 H54B 109.8
O56 C55 C54 108.8(4)
O56 C55 H55A 109.9
O56 C55 H55B 109.9
C54 C55 H55A 109.9
C54 C55 H55B 109.9
H55A C55 H55B 108.3
O56 C57 H57A 108.9
O56 C57 H57B 108.9
O56 C57 C58 113.3(4)
H57A C57 H57B 107.7
C58 C57 H57A 108.9
C58 C57 H57B 108.9
O25 C58 C57 109.3(4)
O25 C58 H58A 109.8
O25 C58 H58B 109.8
C57 C58 H58A 109.8
C57 C58 H58B 109.8
H58A C58 H58B 108.3
C101 O100 H100 109.5
O100 C101 H10E 109.5
O100 C101 H10F 109.5
O100 C101 H10G 109.5
H10E C101 H10F 109.5
H10E C101 H10G 109.5
H10F C101 H10G 109.5

loop_
_geom_bond_atom_site_label_1
_geom_bond_atom_site_label_2
_geom_bond_distance
Cl1 C102 1.802(8)
Cl2 C102 1.756(7)
Cl2A C102 1.547(9)
C102 H10A 0.9700
C102 H10B 0.9700
C102 H10C 0.9700
C102 H10D 0.9700
O4 C4 1.369(4)
O4 C37 1.427(4)
O6 C6 1.376(4)
O6 C33 1.419(5)
O11 C11 1.377(4)
O11 C47 1.425(4)
O13 C13 1.386(4)
O13 C34 1.414(5)
O18 C18 1.373(4)
O18 C48 1.376(7)
O18 C48A 1.462(11)
O20 C20 1.366(4)
O20 C35 1.428(4)
O25 C25 1.381(4)
O25 C58 1.434(5)
O27 C27 1.381(4)
O27 C36 1.413(5)
O39 C38 1.421(4)
O39 C40 1.420(4)
O42 C41 1.451(6)
O42 C43 1.436(6)
O42A C41 1.329(17)
O42A C43A 1.441(19)
O45 C44 1.436(6)
O45 C46 1.407(5)
O50 C49 1.404(8)
O50 C51 1.421(7)
O50A C49A 1.416(14)
O50A C51A 1.422(13)
O53 C52 1.447(7)
O53 C52A 1.452(13)
O53 C54 1.407(6)
O56 C55 1.430(5)
O56 C57 1.419(6)
C1 C2 1.396(5)
C1 C6 1.395(5)
C1 C28 1.521(5)
C2 H2 0.9300
C2 C3 1.389(5)
C3 C4 1.408(4)
C3 C7 1.518(4)
C4 C5 1.393(5)
C5 H5 0.9300
C5 C6 1.388(5)
C7 H7 0.9800
C7 C8 1.525(4)
C7 C29 1.534(4)
C8 C9 1.388(4)
C8 C13 1.389(5)
C9 H9 0.9300
C9 C10 1.399(4)
C10 C11 1.384(5)
C10 C14 1.535(4)
C11 C12 1.408(4)
C12 H12 0.9300
C12 C13 1.388(5)
C14 H14 0.9800
C14 C15 1.506(4)
C14 C30 1.535(4)
C15 C16 1.389(5)
C15 C20 1.404(4)
C16 H16 0.9300
C16 C17 1.397(4)
C17 C18 1.403(5)
C17 C21 1.510(5)
C18 C19 1.387(5)
C19 H19 0.9300
C19 C20 1.391(5)
C21 H21 0.9800
C21 C22 1.523(4)
C21 C31 1.529(5)
C22 C23 1.393(4)
C22 C27 1.393(5)
C23 H23 0.9300
C23 C24 1.391(4)
C24 C25 1.392(5)
C24 C28 1.523(4)
C25 C26 1.392(5)
C26 H26 0.9300
C26 C27 1.387(5)
C28 H28 0.9800
C28 C32 1.528(5)
C29 H29A 0.9600
C29 H29B 0.9600
C29 H29C 0.9600
C30 H30A 0.9600
C30 H30B 0.9600
C30 H30C 0.9600
C31 H31A 0.9600
C31 H31B 0.9600
C31 H31C 0.9600
C32 H32A 0.9600
C32 H32B 0.9600
C32 H32C 0.9600
C33 H33A 0.9600
C33 H33B 0.9600
C33 H33C 0.9600
C34 H34A 0.9600
C34 H34B 0.9600
C34 H34C 0.9600
C35 H35A 0.9600
C35 H35B 0.9600
C35 H35C 0.9600
C36 H36A 0.9600
C36 H36B 0.9600
C36 H36C 0.9600
C37 H37A 0.9700
C37 H37B 0.9700
C37 C38 1.502(5)
C38 H38A 0.9700
C38 H38B 0.9700
C40 H40A 0.9700
C40 H40B 0.9700
C40 C41 1.507(5)
C41 H41A 0.9700
C41 H41B 0.9700
C41 H41C 0.9700
C41 H41D 0.9700
C43 H43A 0.9700
C43 H43B 0.9700
C43 C44 1.516(7)
C43A H43C 0.9700
C43A H43D 0.9700
C43A C44 1.65(4)
C44 H44A 0.9700
C44 H44B 0.9700
C44 H44C 0.9700
C44 H44D 0.9700
C46 H46A 0.9700
C46 H46B 0.9700
C46 C47 1.526(8)
C47 H47A 0.9700
C47 H47B 0.9700
C48 H48A 0.9700
C48 H48B 0.9700
C48 C49 1.503(9)
C48A H48C 0.9700
C48A H48D 0.9700
C48A C49A 1.512(14)
C49 H49A 0.9700
C49 H49B 0.9700
C49A H49C 0.9700
C49A H49D 0.9700
C51 H51A 0.9700
C51 H51B 0.9700
C51 C52 1.493(10)
C51A H51C 0.9700
C51A H51D 0.9700
C51A C52A 1.494(18)
C52 H52A 0.9700
C52 H52B 0.9700
C52A H52C 0.9700
C52A H52D 0.9700
C54 H54A 0.9700
C54 H54B 0.9700
C54 C55 1.487(7)
C55 H55A 0.9700
C55 H55B 0.9700
C57 H57A 0.9700
C57 H57B 0.9700
C57 C58 1.503(6)
C58 H58A 0.9700
C58 H58B 0.9700
O100 H100 0.8200
O100 C101 1.341(10)
C101 H10E 0.9600
C101 H10F 0.9600
C101 H10G 0.9600

loop_
_geom_hbond_atom_site_label_D
_geom_hbond_atom_site_label_H
_geom_hbond_atom_site_label_A
_geom_hbond_distance_DH
_geom_hbond_distance_HA
_geom_hbond_distance_DA
_geom_hbond_angle_DHA
O100 H100 O42 0.82 2.01 2.815(9) 167.9

loop_
_geom_torsion_atom_site_label_1
_geom_torsion_atom_site_label_2
_geom_torsion_atom_site_label_3
_geom_torsion_atom_site_label_4
_geom_torsion
O4 C4 C5 C6 179.1(3)
O4 C37 C38 O39 -80.6(4)
O11 C11 C12 C13 -176.7(3)
O18 C18 C19 C20 179.7(3)
O18 C48 C49 O50 171.0(7)
O18 C48A C49A O50A 87.6(16)
O25 C25 C26 C27 -178.2(3)
O39 C40 C41 O42 -73.0(4)
O39 C40 C41 O42A -114.3(17)
O42 C43 C44 O45 -58.6(6)
O42 C43 C44 C43A -89.6(14)
O42A C43A C44 O45 -75(2)
O42A C43A C44 C43 77(2)
O45 C46 C47 O11 -80.7(4)
O50 C51 C52 O53 73.7(7)
O50A C51A C52A O53 71(2)
O53 C54 C55 O56 86.0(4)
O56 C57 C58 O25 -84.1(4)
C1 C2 C3 C4 0.5(4)
C1 C2 C3 C7 -176.7(3)
C2 C1 C6 O6 -179.4(3)
C2 C1 C6 C5 1.1(5)
C2 C1 C28 C24 99.2(4)
C2 C1 C28 C32 -26.7(4)
C2 C3 C4 O4 -179.1(3)
C2 C3 C4 C5 -0.2(4)
C2 C3 C7 C8 -115.3(3)
C2 C3 C7 C29 8.9(4)
C3 C4 C5 C6 0.3(5)
C3 C7 C8 C9 31.8(4)
C3 C7 C8 C13 -149.5(3)
C4 O4 C37 C38 -178.8(3)
C4 C3 C7 C8 67.5(4)
C4 C3 C7 C29 -168.3(3)
C4 C5 C6 O6 179.7(3)
C4 C5 C6 C1 -0.8(5)
C6 C1 C2 C3 -1.0(4)
C6 C1 C28 C24 -79.8(4)
C6 C1 C28 C32 154.3(3)
C7 C3 C4 O4 -1.8(4)
C7 C3 C4 C5 177.2(3)
C7 C8 C9 C10 179.3(3)
C7 C8 C13 O13 2.1(4)
C7 C8 C13 C12 -179.5(3)
C8 C9 C10 C11 -0.5(5)
C8 C9 C10 C14 179.1(3)
C9 C8 C13 O13 -179.1(3)
C9 C8 C13 C12 -0.7(5)
C9 C10 C11 O11 176.7(3)
C9 C10 C11 C12 0.6(5)
C9 C10 C14 C15 -22.3(4)
C9 C10 C14 C30 105.4(3)
C10 C11 C12 C13 -0.8(5)
C10 C14 C15 C16 104.4(3)
C10 C14 C15 C20 -73.7(3)
C11 O11 C47 C46 104.0(4)
C11 C10 C14 C15 157.4(3)
C11 C10 C14 C30 -75.0(4)
C11 C12 C13 O13 179.1(3)
C11 C12 C13 C8 0.8(5)
C13 C8 C9 C10 0.5(4)
C14 C10 C11 O11 -2.9(4)
C14 C10 C11 C12 -179.0(3)
C14 C15 C16 C17 -178.5(3)
C14 C15 C20 O20 -2.5(4)
C14 C15 C20 C19 177.8(3)
C15 C16 C17 C18 1.1(4)
C15 C16 C17 C21 -178.5(3)
C16 C15 C20 O20 179.2(3)
C16 C15 C20 C19 -0.5(4)
C16 C17 C18 O18 179.5(3)
C16 C17 C18 C19 -1.2(4)
C16 C17 C21 C22 -117.4(3)
C16 C17 C21 C31 8.8(4)
C17 C18 C19 C20 0.5(5)
C17 C21 C22 C23 26.2(4)
C17 C21 C22 C27 -151.9(3)
C18 O18 C48 C49 171.7(5)
C18 O18 C48A C49A 163.1(9)
C18 C17 C21 C22 63.1(4)
C18 C17 C21 C31 -170.7(3)
C18 C19 C20 O20 -179.3(3)
C18 C19 C20 C15 0.4(5)
C20 C15 C16 C17 -0.3(4)
C21 C17 C18 O18 -0.9(4)
C21 C17 C18 C19 178.4(3)
C21 C22 C23 C24 -177.4(3)
C21 C22 C27 O27 -3.2(5)
C21 C22 C27 C26 178.1(3)
C22 C23 C24 C25 -0.3(5)
C22 C23 C24 C28 -179.6(3)
C23 C22 C27 O27 178.5(3)
C23 C22 C27 C26 -0.2(5)
C23 C24 C25 O25 178.9(3)
C23 C24 C25 C26 -0.9(5)
C23 C24 C28 C1 -24.0(4)
C23 C24 C28 C32 103.5(4)
C24 C25 C26 C27 1.5(5)
C25 O25 C58 C57 140.5(4)
C25 C24 C28 C1 156.6(3)
C25 C24 C28 C32 -75.8(4)
C25 C26 C27 O27 -179.6(3)
C25 C26 C27 C22 -1.0(6)
C27 C22 C23 C24 0.8(5)
C28 C1 C2 C3 179.9(3)
C28 C1 C6 O6 -0.3(4)
C28 C1 C6 C5 -179.8(3)
C28 C24 C25 O25 -1.8(5)
C28 C24 C25 C26 178.4(3)
C29 C7 C8 C9 -94.9(3)
C29 C7 C8 C13 83.8(3)
C30 C14 C15 C16 -21.3(4)
C30 C14 C15 C20 160.6(3)
C31 C21 C22 C23 -101.8(4)
C31 C21 C22 C27 80.1(4)
C33 O6 C6 C1 -166.5(4)
C33 O6 C6 C5 13.0(6)
C34 O13 C13 C8 171.8(3)
C34 O13 C13 C12 -6.6(5)
C35 O20 C20 C15 -176.7(3)
C35 O20 C20 C19 3.0(5)
C36 O27 C27 C22 172.1(4)
C36 O27 C27 C26 -9.2(5)
C37 O4 C4 C3 173.0(3)
C37 O4 C4 C5 -5.8(4)
C38 O39 C40 C41 163.1(3)
C40 O39 C38 C37 71.8(4)
C41 O42 C43 C44 101.8(5)
C41 O42A C43A C44 -176(2)
C43 O42 C41 O42A -63.0(16)
C43 O42 C41 C40 -167.7(4)
C43A O42A C41 O42 97(3)
C43A O42A C41 C40 -172(2)
C44 O45 C46 C47 168.2(4)
C46 O45 C44 C43 -79.8(5)
C46 O45 C44 C43A -61.1(10)
C47 O11 C11 C10 156.0(3)
C47 O11 C11 C12 -28.0(5)
C48 O18 C18 C17 -173.5(5)
C48 O18 C18 C19 7.2(6)
C48 O18 C48A C49A -71.7(16)
C48A O18 C18 C17 -148.4(8)
C48A O18 C18 C19 32.3(9)
C48A O18 C48 C49 105.1(17)
C49 O50 C51 C52 -90.4(9)
C49A O50A C51A C52A -60(2)
C51 O50 C49 C48 -178.3(6)
C51A O50A C49A C48A -170.9(14)
C52 O53 C52A C51A -139(3)
C52 O53 C54 C55 167.7(4)
C52A O53 C52 C51 31.1(13)
C52A O53 C54 C55 -177.4(13)
C54 O53 C52 C51 -166.3(5)
C54 O53 C52A C51A -164.7(10)
C55 O56 C57 C58 78.9(5)
C57 O56 C55 C54 -178.0(4)
C58 O25 C25 C24 -174.4(3)
C58 O25 C25 C26 5.3(5)
